data_7042929
loop_
_publ_author_name
'Brechin, Euan K.'
'Fraser, Hector'
'Nichol, Gary Stephen'
'Velmurugan, Gunasekaran'
'Rajaraman, Gopalan'

_publ_section_title
;
 Magneto-structural correlations in a family of dialkoxo bridged chromium
 dimers
;
_journal_name_full 'Dalton Trans.'
_journal_paper_doi 10.1039/C7DT01197K
_journal_year 2017
_chemical_formula_moiety '2(C12 H13 Cl2 Cr N2 O)'
_chemical_formula_sum 'C24 H26 Cl4 Cr2 N4 O2'
_chemical_formula_weight 648.29
_space_group_crystal_system monoclinic
_space_group_IT_number 13
_space_group_name_Hall '-P 2yc'
_space_group_name_H-M_alt 'P 1 2/c 1'
_symmetry_space_group_name_Hall '-P 2yc'
_symmetry_space_group_name_H-M 'P 1 2/c 1'
_atom_sites_solution_hydrogens geom
_atom_sites_solution_primary direct
_audit_creation_date 2016-08-25
_audit_creation_method
;
Olex2 1.2-beta
(compiled 2016.08.23 svn.r3337 for OlexSys, GUI svn.r5217)
;
_audit_update_record
;
2017-03-27 deposited with the CCDC.
2017-05-08 downloaded from the CCDC.
;
_cell_angle_alpha 90
_cell_angle_beta 117.3958(17)
_cell_angle_gamma 90
_cell_formula_units_Z 4
_cell_length_a 14.29325(19)
_cell_length_b 14.06348(14)
_cell_length_c 14.8511(2)
_cell_measurement_reflns_used 23006
_cell_measurement_temperature 120.0
_cell_measurement_theta_max 75.9260
_cell_measurement_theta_min 3.3310
_cell_volume 2650.46(7)
_computing_cell_refinement 'CrysAlisPro 1.171.38.42b (Rigaku OD, 2015)'
_computing_data_collection 'CrysAlisPro 1.171.38.42b (Rigaku OD, 2015)'
_computing_data_reduction 'CrysAlisPro 1.171.38.42b (Rigaku OD, 2015)'
_computing_molecular_graphics 'Olex2 (Dolomanov et al., 2009)'
_computing_publication_material 'Olex2 (Dolomanov et al., 2009)'
_computing_structure_refinement 'ShelXL (Sheldrick, 2015)'
_computing_structure_solution 'ShelXS (Sheldrick, 2008)'
_diffrn_ambient_environment N~2~
_diffrn_ambient_temperature 120.0
_diffrn_detector 'CCD plate'
_diffrn_detector_area_resol_mean 5.1574
_diffrn_detector_type Atlas
_diffrn_measured_fraction_theta_full 1.000
_diffrn_measured_fraction_theta_max 0.986
_diffrn_measurement_details
;
List of Runs (angles in degrees, time in seconds):

  # Type    Start    End  Width  t~exp~   \w     \q     \k     \f   Frames
#--------------------------------------------------------------------------
  1  \w    -96.00  -2.00   1.00    5.00    --  -43.17 125.00 -90.00   94
  2  \w   -113.00 -17.00   1.00    5.00    --  -43.17 -57.00-150.00   96
  3  \w   -116.00 -21.00   1.00    5.00    --  -43.17 -38.00  90.00   95
  4  \w     17.00 113.00   1.00    5.00    --   43.17  57.00  30.00   96
  5  \w     40.00 135.00   1.00   20.00    --  111.00 -45.00-120.00   95
  6  \w     30.00 109.00   1.00   20.00    --  111.00 -94.00-150.00   79
  7  \w     87.00 178.00   1.00   20.00    --  111.00  30.00-180.00   91
  8  \w     37.00 142.00   1.00   20.00    --  111.00 -77.00  30.00  105
  9  \w     30.00 109.00   1.00   20.00    --  111.00 -94.00-120.00   79
 10  \w     87.00 178.00   1.00   20.00    --  111.00  30.00 -90.00   91
 11  \w   -113.00 -17.00   1.00    5.00    --  -43.17 -57.00 -60.00   96
 12  \w    -66.00  29.00   1.00    5.00    --  -43.17  38.00 -90.00   95
 13  \w    -66.00  29.00   1.00    5.00    --  -43.17  38.00-180.00   95
 14  \w     87.00 178.00   1.00   20.00    --  111.00  30.00 120.00   91
 15  \w     80.00 178.00   1.00   20.00    --  111.00  77.00 -60.00   98
 16  \w     83.00 178.00   1.00   20.00    --  111.00  61.00-150.00   95
 17  \w     39.00 121.00   1.00   20.00    --  111.00-125.00  60.00   82
 18  \w     83.00 178.00   1.00   20.00    --  111.00  61.00  60.00   95
 19  \w     66.00 178.00   1.00   20.00    --  111.00  15.00  60.00  112
 20  \w   -117.00 -12.00   1.00    5.00    --  -43.17 -77.00 150.00  105
 21  \w    -66.00  29.00   1.00    5.00    --  -43.17  38.00  90.00   95
 22  \w   -117.00 -12.00   1.00    5.00    --  -43.17 -77.00  60.00  105
 23  \w     83.00 178.00   1.00   20.00    --  111.00  61.00 120.00   95
 24  \w     80.00 178.00   1.00   20.00    --  111.00  77.00   0.00   98
 25  \w     83.00 178.00   1.00   20.00    --  111.00  61.00-180.00   95
 26  \w     30.00 102.00   1.00   20.00    --  111.00 -94.00 120.00   72
 27  \w     83.00 178.00   1.00   20.00    --  111.00  61.00 -30.00   95
 28  \w     83.00 178.00   1.00   20.00    --  111.00  61.00 -90.00   95
;
_diffrn_measurement_device 'four-circle diffractometer'
_diffrn_measurement_device_type 'Rigaku Oxford Diffraction SuperNova'
_diffrn_measurement_method '\w scans'
_diffrn_orient_matrix_type 'CrysAlisPro convention (1999,Acta A55,543-557)'
_diffrn_orient_matrix_UB_11 -0.1202101000
_diffrn_orient_matrix_UB_12 -0.0093843000
_diffrn_orient_matrix_UB_13 -0.0648485000
_diffrn_orient_matrix_UB_21 0.0029401000
_diffrn_orient_matrix_UB_22 0.0743698000
_diffrn_orient_matrix_UB_23 -0.0748320000
_diffrn_orient_matrix_UB_31 0.0169558000
_diffrn_orient_matrix_UB_32 -0.0798628000
_diffrn_orient_matrix_UB_33 -0.0619545000
_diffrn_radiation_monochromator mirror
_diffrn_radiation_probe x-ray
_diffrn_radiation_type CuK\a
_diffrn_radiation_wavelength 1.54178
_diffrn_reflns_av_R_equivalents 0.0554
_diffrn_reflns_av_unetI/netI 0.0349
_diffrn_reflns_Laue_measured_fraction_full 1.000
_diffrn_reflns_Laue_measured_fraction_max 0.986
_diffrn_reflns_limit_h_max 17
_diffrn_reflns_limit_h_min -17
_diffrn_reflns_limit_k_max 17
_diffrn_reflns_limit_k_min -17
_diffrn_reflns_limit_l_max 18
_diffrn_reflns_limit_l_min -18
_diffrn_reflns_number 43244
_diffrn_reflns_point_group_measured_fraction_full 1.000
_diffrn_reflns_point_group_measured_fraction_max 0.986
_diffrn_reflns_theta_full 67.679
_diffrn_reflns_theta_max 76.778
_diffrn_reflns_theta_min 3.142
_diffrn_source 'micro-focus sealed X-ray tube'
_diffrn_source_current 0.8
_diffrn_source_type 'SuperNova (Cu) X-ray Source'
_diffrn_source_voltage 50
_diffrn_standards_number 0
_exptl_absorpt_coefficient_mu 10.720
_exptl_absorpt_correction_T_max 0.9727
_exptl_absorpt_correction_T_min 0.5795
_exptl_absorpt_correction_type multi-scan
_exptl_absorpt_process_details
;
SADABS-2014/5 (Bruker,2014/5) was used for absorption correction.
wR2(int) was 0.0953 before and 0.0766 after correction.
The Ratio of minimum to maximum transmission is 0.5958.
The \l/2 correction factor is Not present.
;
_exptl_crystal_colour blue
_exptl_crystal_colour_primary blue
_exptl_crystal_density_diffrn 1.625
_exptl_crystal_description block
_exptl_crystal_F_000 1320
_exptl_crystal_recrystallization_method
'The material was recrystallised from a mixture of 4-picoline and diethyl ether by vapour diffusion'
_exptl_crystal_size_max 0.202
_exptl_crystal_size_mid 0.09
_exptl_crystal_size_min 0.03
_refine_diff_density_max 0.524
_refine_diff_density_min -0.677
_refine_diff_density_rms 0.082
_refine_ls_extinction_method none
_refine_ls_goodness_of_fit_ref 1.038
_refine_ls_hydrogen_treatment constr
_refine_ls_matrix_type full
_refine_ls_number_parameters 327
_refine_ls_number_reflns 5513
_refine_ls_number_restraints 0
_refine_ls_restrained_S_all 1.038
_refine_ls_R_factor_all 0.0455
_refine_ls_R_factor_gt 0.0428
_refine_ls_shift/su_max 0.000
_refine_ls_shift/su_mean 0.000
_refine_ls_structure_factor_coef Fsqd
_refine_ls_weighting_details 'w=1/[\s^2^(Fo^2^)+(0.0806P)^2^+1.2782P] where P=(Fo^2^+2Fc^2^)/3'
_refine_ls_weighting_scheme calc
_refine_ls_wR_factor_gt 0.1198
_refine_ls_wR_factor_ref 0.1227
_reflns_Friedel_coverage 0.000
_reflns_number_gt 5054
_reflns_number_total 5513
_reflns_threshold_expression 'I > 2\s(I)'
_cod_data_source_file c7dt01197k2.cif
_cod_data_source_block 6
_cod_database_code 7042929
_chemical_oxdiff_formula 'C11 H10 N O'
_chemical_oxdiff_usercomment '@ 120 K 679'
_shelx_space_group_comment
;
The symmetry employed for this shelxl refinement is uniquely defined
by the following loop, which should always be used as a source of
symmetry information in preference to the above space-group names.
They are only intended as comments.
;
_olex2_refinement_description
;
1. Fixed Uiso
 At 1.2 times of:
  All C(H) groups, All C(H,H) groups
 At 1.5 times of:
  All C(H,H,H) groups
2.a Secondary CH2 refined with riding coordinates:
 C6(H6A,H6B), C56(H56A,H56B)
2.b Aromatic/amide H refined with riding coordinates:
 C1(H1), C2(H2), C3(H3), C4(H4), C7(H7), C8(H8), C10(H10), C11(H11), C51(H51),
 C52(H52), C53(H53), C54(H54), C57(H57), C58(H58), C60(H60), C61(H61)
2.c Idealised Me refined as rotating group:
 C12(H12A,H12B,H12C), C62(H62A,H62B,H62C)
;
_shelx_shelxl_version_number 2014/7
_olex2_date_sample_data_collection 2016-08-05
_olex2_date_sample_submission 2016-08-05
_olex2_diffrn_ambient_temperature_device 'Oxford Cryosystems Cryostream 700+'
_olex2_exptl_crystal_mounting_method 'The crystal was mounted on a MITIGEN holder in Paratone oil'
_olex2_submission_original_sample_id 679
_olex2_submission_special_instructions 'No special instructions were received'
_oxdiff_exptl_absorpt_empirical_details
;
Empirical correction (ABSPACK) includes:
;
_oxdiff_exptl_absorpt_empirical_full_max 1.655
_oxdiff_exptl_absorpt_empirical_full_min 0.770

loop_
_space_group_symop_operation_xyz
'x, y, z'
'-x, y, -z+1/2'
'-x, -y, -z'
'x, -y, z-1/2'

loop_
_atom_site_label
_atom_site_type_symbol
_atom_site_fract_x
_atom_site_fract_y
_atom_site_fract_z
_atom_site_U_iso_or_equiv
_atom_site_adp_type
_atom_site_occupancy
_atom_site_site_symmetry_order
_atom_site_calc_flag
_atom_site_refinement_flags_posn
Cr1 Cr 0.10740(3) -0.05414(3) 0.34721(3) 0.03386(13) Uani 1 1 d .
Cl1 Cl 0.28110(5) -0.04218(5) 0.37681(6) 0.04847(18) Uani 1 1 d .
Cl2 Cl 0.15325(5) -0.07661(5) 0.51698(5) 0.04629(17) Uani 1 1 d .
O1 O 0.04809(14) -0.05467(11) 0.19764(14) 0.0356(4) Uani 1 1 d .
N1 N 0.12141(15) -0.19796(14) 0.32124(16) 0.0367(4) Uani 1 1 d .
N2 N 0.09800(16) 0.09347(15) 0.36172(16) 0.0382(4) Uani 1 1 d .
C1 C 0.14394(19) -0.27150(18) 0.3860(2) 0.0402(5) Uani 1 1 d .
H1 H 0.1500 -0.2604 0.4515 0.048 Uiso 1 1 calc R
C2 C 0.1586(2) -0.36269(18) 0.3601(2) 0.0443(6) Uani 1 1 d .
H2 H 0.1742 -0.4132 0.4073 0.053 Uiso 1 1 calc R
C3 C 0.1504(2) -0.37987(19) 0.2650(2) 0.0462(6) Uani 1 1 d .
H3 H 0.1602 -0.4421 0.2459 0.055 Uiso 1 1 calc R
C4 C 0.1275(2) -0.30437(19) 0.1980(2) 0.0440(6) Uani 1 1 d .
H4 H 0.1207 -0.3142 0.1320 0.053 Uiso 1 1 calc R
C5 C 0.11473(19) -0.21414(18) 0.2290(2) 0.0380(5) Uani 1 1 d .
C6 C 0.0928(2) -0.12718(18) 0.1631(2) 0.0414(5) Uani 1 1 d .
H6A H 0.1592 -0.1040 0.1653 0.050 Uiso 1 1 calc R
H6B H 0.0435 -0.1436 0.0920 0.050 Uiso 1 1 calc R
C7 C 0.0404(2) 0.12857(18) 0.4034(2) 0.0424(5) Uani 1 1 d .
H7 H 0.0047 0.0855 0.4263 0.051 Uiso 1 1 calc R
C8 C 0.0302(2) 0.22557(19) 0.4149(2) 0.0457(6) Uani 1 1 d .
H8 H -0.0124 0.2476 0.4443 0.055 Uiso 1 1 calc R
C9 C 0.0825(2) 0.28997(18) 0.3833(2) 0.0456(6) Uani 1 1 d .
C10 C 0.1424(2) 0.2526(2) 0.3400(2) 0.0457(6) Uani 1 1 d .
H10 H 0.1796 0.2940 0.3172 0.055 Uiso 1 1 calc R
C11 C 0.1479(2) 0.15542(19) 0.3300(2) 0.0432(6) Uani 1 1 d .
H11 H 0.1887 0.1315 0.2994 0.052 Uiso 1 1 calc R
C12 C 0.0722(3) 0.3955(2) 0.3940(3) 0.0585(8) Uani 1 1 d .
H12A H -0.0018 0.4114 0.3726 0.088 Uiso 1 1 calc GR
H12B H 0.0968 0.4297 0.3513 0.088 Uiso 1 1 calc GR
H12C H 0.1150 0.4141 0.4650 0.088 Uiso 1 1 calc GR
Cr51 Cr 0.39210(3) 0.43788(3) 0.25050(3) 0.03207(12) Uani 1 1 d .
Cl51 Cl 0.21938(5) 0.41606(5) 0.12554(5) 0.04364(16) Uani 1 1 d .
Cl52 Cl 0.34578(5) 0.45324(4) 0.38056(5) 0.04259(16) Uani 1 1 d .
O51 O 0.54552(14) 0.43559(11) 0.34492(13) 0.0352(4) Uani 1 1 d .
N51 N 0.41458(16) 0.29436(14) 0.28767(16) 0.0355(4) Uani 1 1 d .
N52 N 0.37709(16) 0.58500(15) 0.22089(16) 0.0369(4) Uani 1 1 d .
C51 C 0.3500(2) 0.22131(18) 0.2393(2) 0.0395(5) Uani 1 1 d .
H51 H 0.2878 0.2332 0.1780 0.047 Uiso 1 1 calc R
C52 C 0.3716(2) 0.12962(19) 0.2763(2) 0.0482(6) Uani 1 1 d .
H52 H 0.3258 0.0788 0.2404 0.058 Uiso 1 1 calc R
C53 C 0.4614(2) 0.1129(2) 0.3669(3) 0.0514(7) Uani 1 1 d .
H53 H 0.4767 0.0506 0.3947 0.062 Uiso 1 1 calc R
C54 C 0.5286(2) 0.1873(2) 0.4164(2) 0.0461(6) Uani 1 1 d .
H54 H 0.5908 0.1769 0.4781 0.055 Uiso 1 1 calc R
C55 C 0.5034(2) 0.27739(18) 0.37441(19) 0.0382(5) Uani 1 1 d .
C56 C 0.5714(2) 0.36336(19) 0.41993(18) 0.0408(5) Uani 1 1 d .
H56A H 0.5605 0.3876 0.4770 0.049 Uiso 1 1 calc R
H56B H 0.6466 0.3457 0.4467 0.049 Uiso 1 1 calc R
C57 C 0.3983(2) 0.65114(19) 0.2924(2) 0.0427(5) Uani 1 1 d .
H57 H 0.4214 0.6316 0.3605 0.051 Uiso 1 1 calc R
C58 C 0.3876(2) 0.7477(2) 0.2698(2) 0.0488(6) Uani 1 1 d .
H58 H 0.4012 0.7927 0.3221 0.059 Uiso 1 1 calc R
C59 C 0.3573(2) 0.77866(19) 0.1722(3) 0.0493(7) Uani 1 1 d .
C60 C 0.3355(2) 0.7092(2) 0.0986(2) 0.0491(6) Uani 1 1 d .
H60 H 0.3135 0.7270 0.0301 0.059 Uiso 1 1 calc R
C61 C 0.3457(2) 0.61485(19) 0.1251(2) 0.0431(6) Uani 1 1 d .
H61 H 0.3299 0.5685 0.0736 0.052 Uiso 1 1 calc R
C62 C 0.3518(3) 0.8825(2) 0.1457(3) 0.0686(10) Uani 1 1 d .
H62A H 0.3610 0.9210 0.2042 0.103 Uiso 1 1 calc GR
H62B H 0.2831 0.8965 0.0882 0.103 Uiso 1 1 calc GR
H62C H 0.4078 0.8977 0.1273 0.103 Uiso 1 1 calc GR

loop_
_atom_site_aniso_label
_atom_site_aniso_U_11
_atom_site_aniso_U_22
_atom_site_aniso_U_33
_atom_site_aniso_U_23
_atom_site_aniso_U_13
_atom_site_aniso_U_12
Cr1 0.0352(2) 0.0242(2) 0.0371(2) 0.00029(14) 0.01227(17) -0.00156(13)
Cl1 0.0372(3) 0.0378(3) 0.0630(4) 0.0074(3) 0.0167(3) -0.0007(2)
Cl2 0.0555(4) 0.0370(3) 0.0370(3) -0.0003(2) 0.0133(3) -0.0061(3)
O1 0.0415(9) 0.0254(8) 0.0404(9) 0.0035(6) 0.0192(7) 0.0052(6)
N1 0.0344(9) 0.0280(10) 0.0420(10) 0.0046(8) 0.0127(8) 0.0024(7)
N2 0.0398(10) 0.0301(10) 0.0394(11) -0.0007(8) 0.0138(9) -0.0053(8)
C1 0.0391(12) 0.0315(12) 0.0421(13) 0.0073(10) 0.0118(10) -0.0007(9)
C2 0.0418(12) 0.0281(12) 0.0531(15) 0.0072(10) 0.0133(11) 0.0005(10)
C3 0.0421(13) 0.0303(12) 0.0605(16) 0.0008(11) 0.0186(12) 0.0043(10)
C4 0.0435(13) 0.0377(14) 0.0492(14) 0.0013(11) 0.0200(11) 0.0069(10)
C5 0.0353(11) 0.0315(12) 0.0443(13) 0.0034(10) 0.0158(9) 0.0046(9)
C6 0.0506(13) 0.0318(12) 0.0464(13) 0.0075(10) 0.0262(11) 0.0122(10)
C7 0.0512(14) 0.0300(12) 0.0447(13) -0.0037(10) 0.0209(11) -0.0062(10)
C8 0.0586(15) 0.0316(13) 0.0468(14) -0.0038(10) 0.0240(12) -0.0035(11)
C9 0.0504(14) 0.0277(12) 0.0453(14) -0.0007(10) 0.0107(11) -0.0054(10)
C10 0.0475(13) 0.0339(13) 0.0499(15) 0.0048(11) 0.0175(12) -0.0056(11)
C11 0.0429(12) 0.0333(12) 0.0498(14) 0.0041(11) 0.0183(11) -0.0043(10)
C12 0.075(2) 0.0265(13) 0.0650(19) -0.0026(12) 0.0243(16) -0.0064(13)
Cr51 0.0378(2) 0.0247(2) 0.0329(2) 0.00114(13) 0.01559(17) 0.00130(13)
Cl51 0.0390(3) 0.0388(3) 0.0455(3) 0.0004(2) 0.0130(2) 0.0012(2)
Cl52 0.0536(3) 0.0357(3) 0.0450(3) 0.0010(2) 0.0283(3) 0.0025(2)
O51 0.0419(9) 0.0287(8) 0.0324(8) 0.0015(6) 0.0149(7) -0.0010(6)
N51 0.0399(10) 0.0288(9) 0.0389(10) 0.0016(8) 0.0192(8) 0.0006(8)
N52 0.0401(10) 0.0298(10) 0.0393(10) 0.0005(8) 0.0171(8) 0.0030(8)
C51 0.0428(12) 0.0309(12) 0.0472(14) -0.0036(10) 0.0228(11) -0.0041(10)
C52 0.0545(15) 0.0303(13) 0.0648(17) -0.0026(12) 0.0316(13) -0.0041(11)
C53 0.0612(16) 0.0301(13) 0.0692(18) 0.0116(12) 0.0354(15) 0.0057(12)
C54 0.0484(14) 0.0378(14) 0.0515(15) 0.0151(11) 0.0225(12) 0.0069(11)
C55 0.0408(12) 0.0328(12) 0.0414(12) 0.0058(10) 0.0193(10) 0.0016(10)
C56 0.0454(13) 0.0367(13) 0.0341(11) 0.0065(10) 0.0130(10) -0.0004(10)
C57 0.0499(14) 0.0337(12) 0.0504(14) -0.0042(11) 0.0281(12) -0.0028(10)
C58 0.0547(15) 0.0328(13) 0.0675(18) -0.0101(12) 0.0355(14) -0.0038(11)
C59 0.0411(12) 0.0293(13) 0.0745(19) 0.0075(12) 0.0241(13) 0.0056(10)
C60 0.0485(14) 0.0386(14) 0.0506(15) 0.0105(11) 0.0146(12) 0.0032(11)
C61 0.0471(13) 0.0350(13) 0.0418(13) 0.0044(10) 0.0158(11) 0.0036(10)
C62 0.068(2) 0.0322(15) 0.107(3) 0.0138(16) 0.041(2) 0.0064(14)

loop_
_atom_type_symbol
_atom_type_description
_atom_type_scat_dispersion_real
_atom_type_scat_dispersion_imag
_atom_type_scat_source
C C 0.0181 0.0091 'International Tables Vol C Tables 4.2.6.8 and 6.1.1.4'
H H 0.0000 0.0000 'International Tables Vol C Tables 4.2.6.8 and 6.1.1.4'
Cl Cl 0.3639 0.7018 'International Tables Vol C Tables 4.2.6.8 and 6.1.1.4'
Cr Cr -0.1635 2.4439 'International Tables Vol C Tables 4.2.6.8 and 6.1.1.4'
N N 0.0311 0.0180 'International Tables Vol C Tables 4.2.6.8 and 6.1.1.4'
O O 0.0492 0.0322 'International Tables Vol C Tables 4.2.6.8 and 6.1.1.4'

loop_
_exptl_crystal_face_index_h
_exptl_crystal_face_index_k
_exptl_crystal_face_index_l
_exptl_crystal_face_perp_dist
-4 -4 9 0.0689
2 -9 -1 0.0318
1 9 -3 0.0382
-7 -3 -1 0.0151
7 3 1 0.0151
-2 9 3 0.0594
6 -1 -9 0.1131
-7 2 -2 0.0165
-7 6 4 0.0594

loop_
_geom_angle_atom_site_label_1
_geom_angle_atom_site_label_2
_geom_angle_atom_site_label_3
_geom_angle
_geom_angle_site_symmetry_1
_geom_angle_site_symmetry_3
Cl2 Cr1 Cl1 93.53(3) . .
O1 Cr1 Cl1 94.66(6) . .
O1 Cr1 Cl1 171.59(6) 2 .
O1 Cr1 Cl2 94.37(6) 2 .
O1 Cr1 Cl2 168.90(5) . .
O1 Cr1 O1 77.90(8) . 2
O1 Cr1 N1 79.45(7) . .
O1 Cr1 N1 96.95(7) 2 .
O1 Cr1 N2 95.99(7) . .
O1 Cr1 N2 85.66(7) 2 .
N1 Cr1 Cl1 85.40(6) . .
N1 Cr1 Cl2 93.77(6) . .
N1 Cr1 N2 174.10(9) . .
N2 Cr1 Cl1 91.28(6) . .
N2 Cr1 Cl2 91.30(6) . .
Cr1 O1 Cr1 102.10(8) . 2
C6 O1 Cr1 119.81(16) . 2
C6 O1 Cr1 112.12(14) . .
C1 N1 Cr1 128.66(19) . .
C1 N1 C5 118.5(2) . .
C5 N1 Cr1 112.55(16) . .
C7 N2 Cr1 119.79(17) . .
C7 N2 C11 117.7(2) . .
C11 N2 Cr1 122.49(19) . .
N1 C1 H1 119.0 . .
N1 C1 C2 122.1(3) . .
C2 C1 H1 119.0 . .
C1 C2 H2 120.2 . .
C1 C2 C3 119.6(2) . .
C3 C2 H2 120.2 . .
C2 C3 H3 120.7 . .
C2 C3 C4 118.6(3) . .
C4 C3 H3 120.7 . .
C3 C4 H4 120.5 . .
C3 C4 C5 119.1(3) . .
C5 C4 H4 120.5 . .
N1 C5 C4 122.1(2) . .
N1 C5 C6 114.8(2) . .
C4 C5 C6 123.2(2) . .
O1 C6 C5 110.1(2) . .
O1 C6 H6A 109.6 . .
O1 C6 H6B 109.6 . .
C5 C6 H6A 109.6 . .
C5 C6 H6B 109.6 . .
H6A C6 H6B 108.2 . .
N2 C7 H7 118.6 . .
N2 C7 C8 122.8(3) . .
C8 C7 H7 118.6 . .
C7 C8 H8 120.1 . .
C9 C8 C7 119.7(3) . .
C9 C8 H8 120.1 . .
C8 C9 C10 116.9(2) . .
C8 C9 C12 120.9(3) . .
C10 C9 C12 122.2(3) . .
C9 C10 H10 119.9 . .
C11 C10 C9 120.1(3) . .
C11 C10 H10 119.9 . .
N2 C11 C10 122.6(3) . .
N2 C11 H11 118.7 . .
C10 C11 H11 118.7 . .
C9 C12 H12A 109.5 . .
C9 C12 H12B 109.5 . .
C9 C12 H12C 109.5 . .
H12A C12 H12B 109.5 . .
H12A C12 H12C 109.5 . .
H12B C12 H12C 109.5 . .
Cl52 Cr51 Cl51 94.11(3) . .
O51 Cr51 Cl51 95.08(5) 2_655 .
O51 Cr51 Cl51 169.15(5) . .
O51 Cr51 Cl52 170.26(5) 2_655 .
O51 Cr51 Cl52 93.38(5) . .
O51 Cr51 O51 77.98(8) . 2_655
O51 Cr51 N51 79.12(7) . .
O51 Cr51 N51 96.21(7) 2_655 .
O51 Cr51 N52 97.85(7) . .
O51 Cr51 N52 84.44(8) 2_655 .
N51 Cr51 Cl51 93.52(6) . .
N51 Cr51 Cl52 86.44(6) . .
N51 Cr51 N52 176.67(8) . .
N52 Cr51 Cl51 89.67(6) . .
N52 Cr51 Cl52 92.39(6) . .
Cr51 O51 Cr51 101.99(8) . 2_655
C56 O51 Cr51 121.82(16) . 2_655
C56 O51 Cr51 111.65(14) . .
C51 N51 Cr51 127.97(17) . .
C51 N51 C55 119.1(2) . .
C55 N51 Cr51 112.81(16) . .
C57 N52 Cr51 123.62(18) . .
C57 N52 C61 117.7(2) . .
C61 N52 Cr51 118.64(18) . .
N51 C51 H51 119.1 . .
N51 C51 C52 121.9(3) . .
C52 C51 H51 119.1 . .
C51 C52 H52 120.6 . .
C51 C52 C53 118.8(3) . .
C53 C52 H52 120.6 . .
C52 C53 H53 120.2 . .
C54 C53 C52 119.6(3) . .
C54 C53 H53 120.2 . .
C53 C54 H54 120.6 . .
C53 C54 C55 118.7(3) . .
C55 C54 H54 120.6 . .
N51 C55 C54 121.8(2) . .
N51 C55 C56 114.6(2) . .
C54 C55 C56 123.6(2) . .
O51 C56 C55 109.9(2) . .
O51 C56 H56A 109.7 . .
O51 C56 H56B 109.7 . .
C55 C56 H56A 109.7 . .
C55 C56 H56B 109.7 . .
H56A C56 H56B 108.2 . .
N52 C57 H57 119.0 . .
N52 C57 C58 121.9(3) . .
C58 C57 H57 119.0 . .
C57 C58 H58 119.7 . .
C59 C58 C57 120.5(3) . .
C59 C58 H58 119.7 . .
C58 C59 C60 116.9(3) . .
C58 C59 C62 122.3(3) . .
C60 C59 C62 120.7(3) . .
C59 C60 H60 120.1 . .
C61 C60 C59 119.9(3) . .
C61 C60 H60 120.1 . .
N52 C61 C60 123.0(3) . .
N52 C61 H61 118.5 . .
C60 C61 H61 118.5 . .
C59 C62 H62A 109.5 . .
C59 C62 H62B 109.5 . .
C59 C62 H62C 109.5 . .
H62A C62 H62B 109.5 . .
H62A C62 H62C 109.5 . .
H62B C62 H62C 109.5 . .

loop_
_geom_bond_atom_site_label_1
_geom_bond_atom_site_label_2
_geom_bond_distance
_geom_bond_site_symmetry_2
Cr1 Cl1 2.3197(7) .
Cr1 Cl2 2.3164(7) .
Cr1 O1 1.9799(18) .
Cr1 O1 2.0051(18) 2
Cr1 N1 2.086(2) .
Cr1 N2 2.098(2) .
O1 Cr1 2.0051(18) 2
O1 C6 1.418(3) .
N1 C1 1.346(3) .
N1 C5 1.349(3) .
N2 C7 1.333(4) .
N2 C11 1.341(3) .
C1 H1 0.9500 .
C1 C2 1.382(4) .
C2 H2 0.9500 .
C2 C3 1.384(4) .
C3 H3 0.9500 .
C3 C4 1.387(4) .
C4 H4 0.9500 .
C4 C5 1.390(4) .
C5 C6 1.506(3) .
C6 H6A 0.9900 .
C6 H6B 0.9900 .
C7 H7 0.9500 .
C7 C8 1.391(4) .
C8 H8 0.9500 .
C8 C9 1.387(4) .
C9 C10 1.388(4) .
C9 C12 1.507(4) .
C10 H10 0.9500 .
C10 C11 1.382(4) .
C11 H11 0.9500 .
C12 H12A 0.9800 .
C12 H12B 0.9800 .
C12 H12C 0.9800 .
Cr51 Cl51 2.3272(7) .
Cr51 Cl52 2.3222(7) .
Cr51 O51 1.9865(18) .
Cr51 O51 1.9918(18) 2_655
Cr51 N51 2.078(2) .
Cr51 N52 2.106(2) .
O51 Cr51 1.9919(18) 2_655
O51 C56 1.425(3) .
N51 C51 1.346(3) .
N51 C55 1.350(3) .
N52 C57 1.337(3) .
N52 C61 1.346(3) .
C51 H51 0.9500 .
C51 C52 1.380(4) .
C52 H52 0.9500 .
C52 C53 1.386(5) .
C53 H53 0.9500 .
C53 C54 1.381(4) .
C54 H54 0.9500 .
C54 C55 1.384(3) .
C55 C56 1.503(4) .
C56 H56A 0.9900 .
C56 H56B 0.9900 .
C57 H57 0.9500 .
C57 C58 1.390(4) .
C58 H58 0.9500 .
C58 C59 1.379(5) .
C59 C60 1.390(4) .
C59 C62 1.505(4) .
C60 H60 0.9500 .
C60 C61 1.372(4) .
C61 H61 0.9500 .
C62 H62A 0.9800 .
C62 H62B 0.9800 .
C62 H62C 0.9800 .

loop_
_geom_torsion_atom_site_label_1
_geom_torsion_atom_site_label_2
_geom_torsion_atom_site_label_3
_geom_torsion_atom_site_label_4
_geom_torsion
_geom_torsion_site_symmetry_1
Cr1 O1 C6 C5 35.5(2) .
Cr1 O1 C6 C5 -84.1(2) 2
Cr1 N1 C1 C2 -174.95(19) .
Cr1 N1 C5 C4 176.6(2) .
Cr1 N1 C5 C6 -3.3(3) .
Cr1 N2 C7 C8 -179.6(2) .
Cr1 N2 C11 C10 -179.6(2) .
N1 C1 C2 C3 0.2(4) .
N1 C5 C6 O1 -20.4(3) .
N2 C7 C8 C9 -0.8(4) .
C1 N1 C5 C4 1.8(4) .
C1 N1 C5 C6 -178.1(2) .
C1 C2 C3 C4 0.0(4) .
C2 C3 C4 C5 0.6(4) .
C3 C4 C5 N1 -1.6(4) .
C3 C4 C5 C6 178.3(2) .
C4 C5 C6 O1 159.7(2) .
C5 N1 C1 C2 -1.1(4) .
C7 N2 C11 C10 0.7(4) .
C7 C8 C9 C10 0.7(4) .
C7 C8 C9 C12 179.5(3) .
C8 C9 C10 C11 0.0(4) .
C9 C10 C11 N2 -0.7(4) .
C11 N2 C7 C8 0.1(4) .
C12 C9 C10 C11 -178.8(3) .
Cr51 O51 C56 C55 -84.4(2) 2_655
Cr51 O51 C56 C55 36.2(2) .
Cr51 N51 C51 C52 -175.6(2) .
Cr51 N51 C55 C54 175.0(2) .
Cr51 N51 C55 C56 -5.4(3) .
Cr51 N52 C57 C58 179.9(2) .
Cr51 N52 C61 C60 -178.8(2) .
N51 C51 C52 C53 1.3(4) .
N51 C55 C56 O51 -19.5(3) .
N52 C57 C58 C59 -2.0(4) .
C51 N51 C55 C54 -1.7(4) .
C51 N51 C55 C56 177.9(2) .
C51 C52 C53 C54 -1.8(4) .
C52 C53 C54 C55 0.7(4) .
C53 C54 C55 N51 1.1(4) .
C53 C54 C55 C56 -178.5(3) .
C54 C55 C56 O51 160.1(2) .
C55 N51 C51 C52 0.5(4) .
C57 N52 C61 C60 0.4(4) .
C57 C58 C59 C60 1.9(4) .
C57 C58 C59 C62 -175.7(3) .
C58 C59 C60 C61 -0.7(4) .
C59 C60 C61 N52 -0.4(4) .
C61 N52 C57 C58 0.8(4) .
C62 C59 C60 C61 176.9(3) .

loop_
_exptl_oxdiff_crystal_face_indexfrac_h
_exptl_oxdiff_crystal_face_indexfrac_k
_exptl_oxdiff_crystal_face_indexfrac_l
_exptl_oxdiff_crystal_face_x
_exptl_oxdiff_crystal_face_y
_exptl_oxdiff_crystal_face_z
-4.0052 -3.9935 8.9993 -0.0647 -0.9822 -0.3065
1.9896 -8.9985 -0.9960 -0.0901 -0.5888 0.8141
1.0095 8.9958 -3.0022 -0.0111 0.8966 -0.5153
-6.9938 -2.9986 -1.0052 0.9341 -0.1683 0.1832
6.9938 2.9986 1.0052 -0.9341 0.1683 -0.1832
-1.9910 8.9995 2.9963 -0.0394 0.4392 -0.9381
5.9980 -1.0055 -8.9962 -0.1282 0.6161 0.7394
-6.9883 1.9995 -2.0068 0.9514 0.2783 -0.1538
-6.9886 6.0017 3.9931 0.5248 0.1270 -0.8452
